data_4518681
loop_
_publ_author_name
'Liu, Ming-li'
'Shi, Quan'
'Liu, Lei-fang'
'Li, Wen-bo'

_publ_section_title
;
 Lanthanide-Aromatic Iminodiacetate Frameworks with Helical Tubes:
 Structure, Properties, and Low-Temperature Heat Capacity
;
_journal_issue 15
_journal_name_full 'ACS Omega'
_journal_page_first 10475
_journal_page_last 10485
_journal_paper_doi 10.1021/acsomega.1c01052
_journal_volume 6
_journal_year 2021
_chemical_formula_sum 'C12 H14 N Nd O8'
_chemical_formula_weight 444.48
_space_group_crystal_system monoclinic
_space_group_IT_number 14
_space_group_name_Hall '-P 2yn'
_space_group_name_H-M_alt 'P 1 21/n 1'
_atom_sites_solution_hydrogens mixed
_audit_creation_method SHELXL-2018/3
_cell_angle_alpha 90
_cell_angle_beta 99.446(4)
_cell_angle_gamma 90
_cell_formula_units_Z 4
_cell_length_a 6.1774(18)
_cell_length_b 22.134(7)
_cell_length_c 11.445(4)
_cell_measurement_reflns_used 9909
_cell_measurement_temperature 296(2)
_cell_measurement_theta_max 31.44
_cell_measurement_theta_min 2.58
_cell_volume 1543.7(9)
_computing_cell_refinement 'Bruker SMART'
_computing_data_collection 'Bruker SMART'
_computing_data_reduction 'Bruker SAINT'
_computing_molecular_graphics 'Bruker SHELXTL'
_computing_publication_material 'Bruker SHELXTL'
_computing_structure_refinement 'SHELXL-2018/3 (Sheldrick, 2018)'
_computing_structure_solution 'Bruker SHELXTL'
_diffrn_ambient_temperature 296(2)
_diffrn_measured_fraction_theta_full 1.000
_diffrn_measured_fraction_theta_max 1.000
_diffrn_measurement_device_type 'CCD area detector'
_diffrn_measurement_method 'phi and omega scans'
_diffrn_radiation_type MoK\a
_diffrn_radiation_wavelength 0.71073
_diffrn_reflns_av_R_equivalents 0.0213
_diffrn_reflns_av_unetI/netI 0.0132
_diffrn_reflns_Laue_measured_fraction_full 1.000
_diffrn_reflns_Laue_measured_fraction_max 1.000
_diffrn_reflns_limit_h_max 7
_diffrn_reflns_limit_h_min -5
_diffrn_reflns_limit_k_max 26
_diffrn_reflns_limit_k_min -26
_diffrn_reflns_limit_l_max 13
_diffrn_reflns_limit_l_min -13
_diffrn_reflns_number 17698
_diffrn_reflns_point_group_measured_fraction_full 1.000
_diffrn_reflns_point_group_measured_fraction_max 1.000
_diffrn_reflns_theta_full 25.027
_diffrn_reflns_theta_max 25.027
_diffrn_reflns_theta_min 1.840
_exptl_absorpt_coefficient_mu 3.401
_exptl_absorpt_correction_T_max 0.3664
_exptl_absorpt_correction_T_min 0.3288
_exptl_absorpt_correction_type multi-scan
_exptl_absorpt_process_details sadabs
_exptl_crystal_colour pink
_exptl_crystal_density_diffrn 1.913
_exptl_crystal_description rectangel
_exptl_crystal_F_000 868
_exptl_crystal_size_max 0.420
_exptl_crystal_size_mid 0.400
_exptl_crystal_size_min 0.370
_refine_diff_density_max 0.732
_refine_diff_density_min -1.370
_refine_diff_density_rms 0.098
_refine_ls_extinction_method none
_refine_ls_goodness_of_fit_ref 0.603
_refine_ls_hydrogen_treatment constr
_refine_ls_matrix_type full
_refine_ls_number_parameters 199
_refine_ls_number_reflns 2735
_refine_ls_number_restraints 0
_refine_ls_restrained_S_all 0.603
_refine_ls_R_factor_all 0.0266
_refine_ls_R_factor_gt 0.0250
_refine_ls_shift/su_max 0.001
_refine_ls_shift/su_mean 0.000
_refine_ls_structure_factor_coef Fsqd
_refine_ls_weighting_details 'w=1/[\s^2^(Fo^2^)+(0.0408P)^2^+33.1762P] where P=(Fo^2^+2Fc^2^)/3'
_refine_ls_weighting_scheme calc
_refine_ls_wR_factor_gt 0.0654
_refine_ls_wR_factor_ref 0.0666
_reflns_Friedel_coverage 0.000
_reflns_number_gt 2553
_reflns_number_total 2735
_reflns_threshold_expression 'I > 2\s(I)'
_cod_data_source_file 2cif.cif
_cod_data_source_block chy8_sq
_cod_original_cell_volume 1543.6(8)
_cod_original_sg_symbol_H-M 'P 21/n'
_cod_database_code 4518681
_shelx_shelxl_version_number 2018/3
_shelx_space_group_comment
; 
The symmetry employed for this shelxl refinement is uniquely defined 
by the following loop, which should always be used as a source of 
symmetry information in preference to the above space-group names. 
They are only intended as comments. 
;
_shelx_estimated_absorpt_t_min 0.329
_shelx_estimated_absorpt_t_max 0.366

loop_
_space_group_symop_operation_xyz
'x, y, z'
'-x+1/2, y+1/2, -z+1/2'
'-x, -y, -z'
'x-1/2, -y-1/2, z-1/2'

loop_
_atom_site_label
_atom_site_type_symbol
_atom_site_fract_x
_atom_site_fract_y
_atom_site_fract_z
_atom_site_U_iso_or_equiv
_atom_site_adp_type
_atom_site_occupancy
_atom_site_site_symmetry_order
_atom_site_calc_flag
_atom_site_refinement_flags_posn
_atom_site_refinement_flags_adp
_atom_site_refinement_flags_occupancy
_atom_site_disorder_assembly
_atom_site_disorder_group
Nd1 Nd 0.43332(3) 0.75189(2) 0.58627(2) 0.01153(9) Uani 1 1 d . . . . .
N1 N 0.3314(5) 0.64386(15) 0.6774(3) 0.0135(7) Uani 1 1 d . . . . .
O1 O 0.3056(5) 0.31677(14) 0.7846(3) 0.0248(7) Uani 1 1 d . . . . .
O2 O -0.0137(5) 0.35104(14) 0.8178(3) 0.0257(7) Uani 1 1 d . . . . .
O3 O 0.0523(5) 0.71902(14) 0.5418(3) 0.0186(6) Uani 1 1 d . . . . .
O4 O 0.5649(5) 0.73412(13) 0.7953(3) 0.0199(7) Uani 1 1 d . . . . .
O5 O 0.7283(5) 0.67523(14) 0.9399(3) 0.0200(7) Uani 1 1 d . . . . .
O6 O 0.7303(5) 0.80376(16) 0.5027(3) 0.0293(8) Uani 1 1 d . . . . .
H6B H 0.834140 0.778612 0.502262 0.035 Uiso 1 1 d R U . . .
H6C H 0.779260 0.832002 0.550042 0.035 Uiso 1 1 d R U . . .
O7 O 0.4157(5) 0.69847(15) 0.3937(3) 0.0259(7) Uani 1 1 d . . . . .
H7D H 0.542792 0.695875 0.374749 0.031 Uiso 1 1 d R U . . .
H7E H 0.332052 0.717245 0.339219 0.031 Uiso 1 1 d R U . . .
O8 O -0.2379(5) 0.68386(14) 0.6119(3) 0.0220(7) Uani 1 1 d . . . . .
C1 C 0.1996(7) 0.41728(19) 0.7201(4) 0.0183(9) Uani 1 1 d . . . . .
C2 C 0.4070(8) 0.4344(2) 0.7021(5) 0.0298(11) Uani 1 1 d . . . . .
H2 H 0.524068 0.407719 0.719325 0.036 Uiso 1 1 calc R U . . .
C3 C 0.4402(8) 0.4916(2) 0.6582(5) 0.0257(10) Uani 1 1 d . . . . .
H3 H 0.580678 0.502872 0.647431 0.031 Uiso 1 1 calc R U . . .
C4 C 0.2698(7) 0.53226(19) 0.6301(4) 0.0171(9) Uani 1 1 d . . . . .
C5 C 0.0607(7) 0.5134(2) 0.6449(4) 0.0246(10) Uani 1 1 d . . . . .
H5 H -0.058233 0.539085 0.623315 0.030 Uiso 1 1 calc R U . . .
C6 C 0.0275(8) 0.4573(2) 0.6909(5) 0.0266(10) Uani 1 1 d . . . . .
H6 H -0.112619 0.446243 0.702531 0.032 Uiso 1 1 calc R U . . .
C7 C 0.3130(7) 0.59484(18) 0.5869(4) 0.0148(8) Uani 1 1 d . . . . .
H7A H 0.448165 0.593780 0.554106 0.018 Uiso 1 1 calc R U . . .
H7B H 0.195508 0.605221 0.522915 0.018 Uiso 1 1 calc R U . . .
C8 C 0.1623(7) 0.3579(2) 0.7762(4) 0.0197(9) Uani 1 1 d . . . . .
C9 C 0.1177(7) 0.6572(2) 0.7131(4) 0.0170(9) Uani 1 1 d . . . . .
H9A H 0.139950 0.683058 0.782420 0.020 Uiso 1 1 calc R U . . .
H9B H 0.051468 0.619830 0.734134 0.020 Uiso 1 1 calc R U . . .
C10 C -0.0363(7) 0.68816(19) 0.6138(4) 0.0150(8) Uani 1 1 d . . . . .
C11 C 0.4958(7) 0.62818(18) 0.7816(4) 0.0152(8) Uani 1 1 d . . . . .
H12A H 0.607638 0.602722 0.756694 0.018 Uiso 1 1 calc R U . . .
H12B H 0.425181 0.605249 0.837034 0.018 Uiso 1 1 calc R U . . .
C12 C 0.6038(7) 0.68365(19) 0.8436(4) 0.0153(8) Uani 1 1 d . . . . .

loop_
_atom_site_aniso_label
_atom_site_aniso_U_11
_atom_site_aniso_U_22
_atom_site_aniso_U_33
_atom_site_aniso_U_23
_atom_site_aniso_U_13
_atom_site_aniso_U_12
Nd1 0.00907(13) 0.01186(13) 0.01346(13) 0.00038(8) 0.00121(8) 0.00040(8)
N1 0.0101(16) 0.0139(17) 0.0158(17) -0.0012(14) 0.0002(13) -0.0005(13)
O1 0.0250(17) 0.0170(16) 0.0331(18) 0.0049(14) 0.0072(14) 0.0000(14)
O2 0.0279(18) 0.0188(16) 0.0330(19) 0.0067(14) 0.0123(15) 0.0006(13)
O3 0.0128(14) 0.0221(16) 0.0212(16) 0.0054(13) 0.0036(12) -0.0011(12)
O4 0.0247(17) 0.0140(15) 0.0189(16) -0.0010(12) -0.0029(13) 0.0001(13)
O5 0.0175(15) 0.0205(16) 0.0188(16) -0.0007(12) -0.0065(12) -0.0002(13)
O6 0.0232(17) 0.0290(18) 0.039(2) 0.0084(15) 0.0149(15) 0.0051(14)
O7 0.0247(17) 0.0305(18) 0.0206(16) -0.0053(14) -0.0025(13) 0.0096(14)
O8 0.0091(14) 0.0236(16) 0.0335(18) 0.0066(14) 0.0039(13) 0.0014(12)
C1 0.019(2) 0.015(2) 0.020(2) 0.0019(17) 0.0018(17) -0.0036(17)
C2 0.020(2) 0.017(2) 0.053(3) 0.004(2) 0.010(2) 0.0037(19)
C3 0.017(2) 0.018(2) 0.045(3) 0.002(2) 0.013(2) -0.0015(18)
C4 0.019(2) 0.013(2) 0.020(2) -0.0037(17) 0.0020(17) -0.0029(17)
C5 0.014(2) 0.017(2) 0.040(3) 0.007(2) -0.0041(19) -0.0025(18)
C6 0.016(2) 0.022(2) 0.040(3) 0.006(2) 0.003(2) -0.0055(19)
C7 0.019(2) 0.012(2) 0.014(2) -0.0045(16) 0.0032(16) -0.0053(16)
C8 0.023(2) 0.016(2) 0.019(2) 0.0021(17) 0.0000(18) -0.0011(18)
C9 0.013(2) 0.020(2) 0.018(2) 0.0006(17) 0.0049(16) -0.0006(17)
C10 0.012(2) 0.015(2) 0.019(2) -0.0029(16) 0.0034(16) 0.0015(16)
C11 0.0135(19) 0.013(2) 0.018(2) 0.0025(16) -0.0023(16) 0.0002(16)
C12 0.014(2) 0.018(2) 0.015(2) -0.0008(16) 0.0048(16) -0.0004(16)

loop_
_atom_type_symbol
_atom_type_description
_atom_type_scat_dispersion_real
_atom_type_scat_dispersion_imag
_atom_type_scat_source
C C 0.0033 0.0016 'International Tables Vol C Tables 4.2.6.8 and 6.1.1.4'
H H 0.0000 0.0000 'International Tables Vol C Tables 4.2.6.8 and 6.1.1.4'
N N 0.0061 0.0033 'International Tables Vol C Tables 4.2.6.8 and 6.1.1.4'
O O 0.0106 0.0060 'International Tables Vol C Tables 4.2.6.8 and 6.1.1.4'
Nd Nd -0.1943 3.0179 'International Tables Vol C Tables 4.2.6.8 and 6.1.1.4'

loop_
_geom_angle_atom_site_label_1
_geom_angle_atom_site_label_2
_geom_angle_atom_site_label_3
_geom_angle
_geom_angle_site_symmetry_1
_geom_angle_site_symmetry_3
_geom_angle_publ_flag
O4 Nd1 O3 108.26(10) . . ?
O4 Nd1 O2 72.26(11) . 2_556 ?
O3 Nd1 O2 118.40(10) . 2_556 ?
O4 Nd1 O6 107.77(11) . . ?
O3 Nd1 O6 143.74(11) . . ?
O2 Nd1 O6 69.70(11) 2_556 . ?
O4 Nd1 O7 138.98(10) . . ?
O3 Nd1 O7 76.85(11) . . ?
O2 Nd1 O7 142.49(11) 2_556 . ?
O6 Nd1 O7 78.82(12) . . ?
O4 Nd1 O8 69.74(11) . 1_655 ?
O3 Nd1 O8 125.56(10) . 1_655 ?
O2 Nd1 O8 112.47(11) 2_556 1_655 ?
O6 Nd1 O8 71.79(11) . 1_655 ?
O7 Nd1 O8 74.63(11) . 1_655 ?
O4 Nd1 O5 144.19(10) . 4_575 ?
O3 Nd1 O5 71.85(10) . 4_575 ?
O2 Nd1 O5 76.60(11) 2_556 4_575 ?
O6 Nd1 O5 76.69(11) . 4_575 ?
O7 Nd1 O5 76.74(10) . 4_575 ?
O8 Nd1 O5 140.68(10) 1_655 4_575 ?
O4 Nd1 O1 70.63(11) . 2_556 ?
O3 Nd1 O1 70.96(10) . 2_556 ?
O2 Nd1 O1 50.58(10) 2_556 2_556 ?
O6 Nd1 O1 118.31(11) . 2_556 ?
O7 Nd1 O1 142.90(11) . 2_556 ?
O8 Nd1 O1 140.23(11) 1_655 2_556 ?
O5 Nd1 O1 76.11(10) 4_575 2_556 ?
O4 Nd1 N1 62.73(10) . . ?
O3 Nd1 N1 62.72(10) . . ?
O2 Nd1 N1 130.74(11) 2_556 . ?
O6 Nd1 N1 141.71(10) . . ?
O7 Nd1 N1 86.72(11) . . ?
O8 Nd1 N1 70.23(10) 1_655 . ?
O5 Nd1 N1 134.10(10) 4_575 . ?
O1 Nd1 N1 94.40(10) 2_556 . ?
O4 Nd1 C8 70.49(11) . 2_556 ?
O3 Nd1 C8 94.49(12) . 2_556 ?
O2 Nd1 C8 25.19(12) 2_556 2_556 ?
O6 Nd1 C8 93.62(12) . 2_556 ?
O7 Nd1 C8 150.51(11) . 2_556 ?
O8 Nd1 C8 130.33(12) 1_655 2_556 ?
O5 Nd1 C8 73.78(11) 4_575 2_556 ?
O1 Nd1 C8 25.44(11) 2_556 2_556 ?
N1 Nd1 C8 114.62(12) . 2_556 ?
C9 N1 C11 110.6(3) . . ?
C9 N1 C7 111.6(3) . . ?
C11 N1 C7 110.7(3) . . ?
C9 N1 Nd1 101.8(2) . . ?
C11 N1 Nd1 110.1(2) . . ?
C7 N1 Nd1 111.6(2) . . ?
C8 O1 Nd1 89.2(3) . 2_546 ?
C8 O2 Nd1 98.7(3) . 2_546 ?
C10 O3 Nd1 122.2(3) . . ?
C12 O4 Nd1 126.1(3) . . ?
C12 O5 Nd1 131.4(3) . 4_676 ?
Nd1 O6 H6B 107.8 . . ?
Nd1 O6 H6C 107.6 . . ?
H6B O6 H6C 107.1 . . ?
Nd1 O7 H7D 110.5 . . ?
Nd1 O7 H7E 110.5 . . ?
H7D O7 H7E 108.8 . . ?
C10 O8 Nd1 138.1(3) . 1_455 ?
C6 C1 C2 118.8(4) . . ?
C6 C1 C8 120.0(4) . . ?
C2 C1 C8 121.1(4) . . ?
C1 C2 C3 119.9(4) . . ?
C1 C2 H2 120.0 . . ?
C3 C2 H2 120.0 . . ?
C4 C3 C2 121.7(4) . . ?
C4 C3 H3 119.2 . . ?
C2 C3 H3 119.2 . . ?
C3 C4 C5 117.6(4) . . ?
C3 C4 C7 120.3(4) . . ?
C5 C4 C7 122.1(4) . . ?
C6 C5 C4 121.1(4) . . ?
C6 C5 H5 119.5 . . ?
C4 C5 H5 119.5 . . ?
C5 C6 C1 120.9(4) . . ?
C5 C6 H6 119.6 . . ?
C1 C6 H6 119.6 . . ?
N1 C7 C4 115.9(3) . . ?
N1 C7 H7A 108.3 . . ?
C4 C7 H7A 108.3 . . ?
N1 C7 H7B 108.3 . . ?
C4 C7 H7B 108.3 . . ?
H7A C7 H7B 107.4 . . ?
O1 C8 O2 121.3(4) . . ?
O1 C8 C1 120.7(4) . . ?
O2 C8 C1 117.9(4) . . ?
O1 C8 Nd1 65.4(2) . 2_546 ?
O2 C8 Nd1 56.1(2) . 2_546 ?
C1 C8 Nd1 171.6(3) . 2_546 ?
N1 C9 C10 111.2(3) . . ?
N1 C9 H9A 109.4 . . ?
C10 C9 H9A 109.4 . . ?
N1 C9 H9B 109.4 . . ?
C10 C9 H9B 109.4 . . ?
H9A C9 H9B 108.0 . . ?
O8 C10 O3 124.7(4) . . ?
O8 C10 C9 118.7(4) . . ?
O3 C10 C9 116.5(4) . . ?
N1 C11 C12 112.3(3) . . ?
N1 C11 H12A 109.1 . . ?
C12 C11 H12A 109.1 . . ?
N1 C11 H12B 109.1 . . ?
C12 C11 H12B 109.1 . . ?
H12A C11 H12B 107.9 . . ?
O5 C12 O4 124.6(4) . . ?
O5 C12 C11 116.9(4) . . ?
O4 C12 C11 118.5(4) . . ?

loop_
_geom_bond_atom_site_label_1
_geom_bond_atom_site_label_2
_geom_bond_distance
_geom_bond_site_symmetry_2
_geom_bond_publ_flag
Nd1 O4 2.429(3) . ?
Nd1 O3 2.436(3) . ?
Nd1 O2 2.468(3) 2_556 ?
Nd1 O6 2.485(3) . ?
Nd1 O7 2.488(3) . ?
Nd1 O8 2.507(3) 1_655 ?
Nd1 O5 2.513(3) 4_575 ?
Nd1 O1 2.672(3) 2_556 ?
Nd1 N1 2.723(3) . ?
Nd1 C8 2.939(4) 2_556 ?
N1 C9 1.474(5) . ?
N1 C11 1.476(5) . ?
N1 C7 1.491(5) . ?
O1 C8 1.262(5) . ?
O2 C8 1.265(6) . ?
O3 C10 1.263(5) . ?
O4 C12 1.253(5) . ?
O5 C12 1.250(5) . ?
O6 H6B 0.8501 . ?
O6 H6C 0.8500 . ?
O7 H7D 0.8500 . ?
O7 H7E 0.8500 . ?
O8 C10 1.245(5) . ?
C1 C6 1.382(6) . ?
C1 C2 1.384(6) . ?
C1 C8 1.498(6) . ?
C2 C3 1.390(7) . ?
C2 H2 0.9300 . ?
C3 C4 1.381(6) . ?
C3 H3 0.9300 . ?
C4 C5 1.394(6) . ?
C4 C7 1.509(6) . ?
C5 C6 1.376(6) . ?
C5 H5 0.9300 . ?
C6 H6 0.9300 . ?
C7 H7A 0.9700 . ?
C7 H7B 0.9700 . ?
C9 C10 1.521(6) . ?
C9 H9A 0.9700 . ?
C9 H9B 0.9700 . ?
C11 C12 1.517(6) . ?
C11 H12A 0.9700 . ?
C11 H12B 0.9700 . ?

loop_
_geom_hbond_atom_site_label_D
_geom_hbond_atom_site_label_H
_geom_hbond_atom_site_label_A
_geom_hbond_distance_DH
_geom_hbond_distance_HA
_geom_hbond_distance_DA
_geom_hbond_angle_DHA
_geom_hbond_site_symmetry_A
_geom_hbond_publ_flag
O6 H6B O3 0.85 1.89 2.717(4) 165.1 1_655 yes
O6 H6B O8 0.85 2.52 2.926(5) 110.3 1_655 yes
O7 H7D O1 0.85 2.20 2.898(5) 139.2 3_666 yes
O7 H7E O4 0.85 1.97 2.718(4) 147.1 4_575 yes
C9 H9A O6 0.97 2.51 3.385(6) 150.4 4_576 yes
